data_2221815
loop_
_publ_author_name
'Narendra Babu, Shivanagere Nagojappa'
'Abdul Rahim, Aisyah Saad'
'Abd Hamid, Shafida'
'Quah, Ching Kheng'
'Fun, Hoong-Kun'

_publ_section_title
;
 4-Ethylamino-3-nitrobenzoic acid
;
_journal_coeditor_code SJ2618
_journal_issue 5
_journal_name_full 'Acta Crystallographica Section E'
_journal_page_first o1079
_journal_paper_doi 10.1107/S1600536809014196
_journal_volume 65
_journal_year 2009
_chemical_formula_iupac 'C9 H10 N2 O4'
_chemical_formula_moiety 'C9 H10 N2 O4'
_chemical_formula_sum 'C9 H10 N2 O4'
_chemical_formula_weight 210.19
_chemical_name_systematic
;
4-Ethylamino-3-nitrobenzoic acid
;
_space_group_IT_number 2
_symmetry_cell_setting triclinic
_symmetry_space_group_name_Hall '-P 1'
_symmetry_space_group_name_H-M 'P -1'
_atom_sites_solution_hydrogens geom
_atom_sites_solution_primary direct
_atom_sites_solution_secondary difmap
_audit_creation_method SHELXL-97
_cell_angle_alpha 89.256(5)
_cell_angle_beta 84.730(4)
_cell_angle_gamma 82.304(4)
_cell_formula_units_Z 2
_cell_length_a 3.9354(4)
_cell_length_b 8.4741(9)
_cell_length_c 13.8106(15)
_cell_measurement_reflns_used 3018
_cell_measurement_temperature 120.00(10)
_cell_measurement_theta_max 28.99
_cell_measurement_theta_min 1.48
_cell_volume 454.49(8)
_computing_cell_refinement 'SAINT (Bruker, 2005)'
_computing_data_collection 'APEX2 (Bruker, 2005)'
_computing_data_reduction 'SAINT (Bruker, 2005)'
_computing_molecular_graphics 'SHELXTL (Sheldrick, 2008)'
_computing_publication_material
;
SHELXTL (Sheldrick, 2008) and PLATON (Spek, 2009)
;
_computing_structure_refinement 'SHELXTL (Sheldrick, 2008)'
_computing_structure_solution 'SHELXTL (Sheldrick, 2008)'
_diffrn_ambient_temperature 120.00(10)
_diffrn_measured_fraction_theta_full 0.993
_diffrn_measured_fraction_theta_max 0.993
_diffrn_measurement_device_type
;
Bruker SMART APEXII CCD area-detector
;
_diffrn_measurement_method '\f and \w'
_diffrn_radiation_monochromator graphite
_diffrn_radiation_source 'fine-focus sealed tube'
_diffrn_radiation_type MoK\a
_diffrn_radiation_wavelength 0.71073
_diffrn_reflns_av_R_equivalents 0.0228
_diffrn_reflns_av_sigmaI/netI 0.0266
_diffrn_reflns_limit_h_max 5
_diffrn_reflns_limit_h_min -5
_diffrn_reflns_limit_k_max 11
_diffrn_reflns_limit_k_min -11
_diffrn_reflns_limit_l_max 18
_diffrn_reflns_limit_l_min -18
_diffrn_reflns_number 7604
_diffrn_reflns_theta_full 28.99
_diffrn_reflns_theta_max 28.99
_diffrn_reflns_theta_min 1.48
_diffrn_standards_number 0
_exptl_absorpt_coefficient_mu 0.123
_exptl_absorpt_correction_T_max 0.9961
_exptl_absorpt_correction_T_min 0.9183
_exptl_absorpt_correction_type multi-scan
_exptl_absorpt_process_details '(<i>SADABS</i>; Bruker, 2005)'
_exptl_crystal_colour yellow
_exptl_crystal_density_diffrn 1.536
_exptl_crystal_density_method 'not measured'
_exptl_crystal_description needle
_exptl_crystal_F_000 220
_exptl_crystal_size_max 0.45
_exptl_crystal_size_mid 0.05
_exptl_crystal_size_min 0.03
_refine_diff_density_max 0.435
_refine_diff_density_min -0.332
_refine_ls_extinction_method none
_refine_ls_goodness_of_fit_ref 1.056
_refine_ls_hydrogen_treatment mixed
_refine_ls_matrix_type full
_refine_ls_number_parameters 142
_refine_ls_number_reflns 2410
_refine_ls_number_restraints 0
_refine_ls_restrained_S_all 1.056
_refine_ls_R_factor_all 0.0557
_refine_ls_R_factor_gt 0.0414
_refine_ls_shift/su_max_lt 0.001
_refine_ls_shift/su_mean 0.000
_refine_ls_structure_factor_coef Fsqd
_refine_ls_weighting_details 'calc w=1/[\s^2^(Fo^2^)+(0.0647P)^2^+0.1132P] where P=(Fo^2^+2Fc^2^)/3'
_refine_ls_weighting_scheme calc
_refine_ls_wR_factor_gt 0.1100
_refine_ls_wR_factor_ref 0.1214
_reflns_number_gt 1903
_reflns_number_total 2410
_reflns_threshold_expression I>2\s(I)
_cod_data_source_file sj2618.cif
_cod_data_source_block I
_cod_database_code 2221815
_cod_database_fobs_code 2221815

loop_
_symmetry_equiv_pos_as_xyz
'x, y, z'
'-x, -y, -z'

loop_
_atom_site_type_symbol
_atom_site_label
_atom_site_fract_x
_atom_site_fract_y
_atom_site_fract_z
_atom_site_U_iso_or_equiv
_atom_site_adp_type
_atom_site_calc_flag
_atom_site_refinement_flags
_atom_site_occupancy
_atom_site_disorder_assembly
_atom_site_disorder_group
O O1 -0.2816(3) 0.09151(12) 0.95790(7) 0.0267(3) Uani d . 1 . .
O O2 0.0296(3) 0.28327(12) 0.93767(7) 0.0260(3) Uani d . 1 . .
O O3 0.3986(3) 0.31078(13) 0.49289(7) 0.0302(3) Uani d . 1 . .
O O4 0.3740(3) 0.47173(12) 0.62170(8) 0.0272(3) Uani d . 1 . .
H H1O4 0.4493 0.5304 0.5797 0.041 Uiso calc R 1 . .
N N1 -0.0961(3) 0.17166(13) 0.90601(8) 0.0175(2) Uani d . 1 . .
N N2 -0.2305(3) -0.12944(13) 0.82002(8) 0.0174(2) Uani d . 1 . .
C C1 0.1130(3) 0.24569(15) 0.74460(9) 0.0164(3) Uani d . 1 . .
H H1A 0.1501 0.3413 0.7714 0.020 Uiso calc R 1 . .
C C2 -0.0252(3) 0.13158(15) 0.80371(9) 0.0155(3) Uani d . 1 . .
C C3 -0.0921(3) -0.01649(14) 0.76646(9) 0.0152(3) Uani d . 1 . .
C C4 0.0068(3) -0.04224(15) 0.66528(9) 0.0179(3) Uani d . 1 . .
H H4A -0.0235 -0.1381 0.6374 0.021 Uiso calc R 1 . .
C C5 0.1453(4) 0.07084(16) 0.60827(9) 0.0186(3) Uani d . 1 . .
H H5A 0.2077 0.0496 0.5427 0.022 Uiso calc R 1 . .
C C6 0.1956(3) 0.21795(15) 0.64634(9) 0.0175(3) Uani d . 1 . .
C C7 0.3311(4) 0.34040(16) 0.58304(10) 0.0194(3) Uani d . 1 . .
C C8 -0.2853(4) -0.28286(15) 0.78103(10) 0.0177(3) Uani d . 1 . .
H H8A -0.0688 -0.3375 0.7516 0.021 Uiso calc R 1 . .
H H8B -0.4447 -0.2657 0.7312 0.021 Uiso calc R 1 . .
C C9 -0.4293(4) -0.38448(16) 0.86180(10) 0.0206(3) Uani d . 1 . .
H H9A -0.4684 -0.4841 0.8355 0.031 Uiso calc R 1 . .
H H9B -0.6428 -0.3299 0.8910 0.031 Uiso calc R 1 . .
H H9C -0.2680 -0.4038 0.9101 0.031 Uiso calc R 1 . .
H H1N2 -0.299(5) -0.109(2) 0.8778(14) 0.030(5) Uiso d . 1 . .

loop_
_atom_site_aniso_label
_atom_site_aniso_U_11
_atom_site_aniso_U_22
_atom_site_aniso_U_33
_atom_site_aniso_U_12
_atom_site_aniso_U_13
_atom_site_aniso_U_23
O1 0.0407(6) 0.0221(5) 0.0181(5) -0.0142(4) 0.0083(4) -0.0012(4)
O2 0.0395(6) 0.0233(5) 0.0178(5) -0.0145(4) -0.0011(4) -0.0033(4)
O3 0.0478(7) 0.0288(6) 0.0155(5) -0.0165(5) 0.0056(4) 0.0006(4)
O4 0.0415(7) 0.0199(5) 0.0215(5) -0.0142(4) 0.0048(4) 0.0009(4)
N1 0.0222(6) 0.0146(5) 0.0155(5) -0.0032(4) -0.0002(4) 0.0006(4)
N2 0.0236(6) 0.0144(5) 0.0147(5) -0.0057(4) 0.0004(4) 0.0001(4)
C1 0.0179(6) 0.0142(6) 0.0176(6) -0.0044(5) -0.0013(5) 0.0004(5)
C2 0.0181(6) 0.0151(6) 0.0133(6) -0.0025(5) -0.0007(5) 0.0002(4)
C3 0.0150(6) 0.0142(6) 0.0165(6) -0.0018(5) -0.0023(5) 0.0011(5)
C4 0.0215(7) 0.0165(6) 0.0162(6) -0.0047(5) -0.0016(5) -0.0022(5)
C5 0.0215(7) 0.0204(6) 0.0143(6) -0.0056(5) 0.0007(5) -0.0008(5)
C6 0.0196(7) 0.0166(6) 0.0166(6) -0.0050(5) 0.0002(5) 0.0014(5)
C7 0.0232(7) 0.0192(6) 0.0166(6) -0.0070(5) 0.0007(5) 0.0013(5)
C8 0.0211(7) 0.0147(6) 0.0179(6) -0.0051(5) -0.0016(5) -0.0010(5)
C9 0.0246(7) 0.0164(6) 0.0218(7) -0.0071(5) -0.0016(5) 0.0007(5)

loop_
_atom_type_symbol
_atom_type_description
_atom_type_scat_dispersion_real
_atom_type_scat_dispersion_imag
_atom_type_scat_source
C C 0.0033 0.0016 'International Tables Vol C Tables 4.2.6.8 and 6.1.1.4'
H H 0.0000 0.0000 'International Tables Vol C Tables 4.2.6.8 and 6.1.1.4'
N N 0.0061 0.0033 'International Tables Vol C Tables 4.2.6.8 and 6.1.1.4'
O O 0.0106 0.0060 'International Tables Vol C Tables 4.2.6.8 and 6.1.1.4'

loop_
_geom_angle_atom_site_label_1
_geom_angle_atom_site_label_2
_geom_angle_atom_site_label_3
_geom_angle_site_symmetry_1
_geom_angle_site_symmetry_3
_geom_angle
_geom_angle_publ_flag
C7 O4 H1O4 . . 109.5 ?
O2 N1 O1 . . 122.64(11) ?
O2 N1 C2 . . 118.90(11) ?
O1 N1 C2 . . 118.46(10) ?
C3 N2 C8 . . 123.74(11) ?
C3 N2 H1N2 . . 117.9(13) ?
C8 N2 H1N2 . . 118.3(13) ?
C6 C1 C2 . . 120.49(12) ?
C6 C1 H1A . . 119.8 ?
C2 C1 H1A . . 119.8 ?
C1 C2 C3 . . 122.29(11) ?
C1 C2 N1 . . 115.93(11) ?
C3 C2 N1 . . 121.78(11) ?
N2 C3 C4 . . 120.00(11) ?
N2 C3 C2 . . 124.66(12) ?
C4 C3 C2 . . 115.33(11) ?
C5 C4 C3 . . 121.59(12) ?
C5 C4 H4A . . 119.2 ?
C3 C4 H4A . . 119.2 ?
C4 C5 C6 . . 121.69(12) ?
C4 C5 H5A . . 119.2 ?
C6 C5 H5A . . 119.2 ?
C1 C6 C5 . . 118.53(12) ?
C1 C6 C7 . . 120.64(12) ?
C5 C6 C7 . . 120.83(12) ?
O3 C7 O4 . . 123.29(12) ?
O3 C7 C6 . . 118.53(12) ?
O4 C7 C6 . . 118.18(12) ?
N2 C8 C9 . . 109.98(11) ?
N2 C8 H8A . . 109.7 ?
C9 C8 H8A . . 109.7 ?
N2 C8 H8B . . 109.7 ?
C9 C8 H8B . . 109.7 ?
H8A C8 H8B . . 108.2 ?
C8 C9 H9A . . 109.5 ?
C8 C9 H9B . . 109.5 ?
H9A C9 H9B . . 109.5 ?
C8 C9 H9C . . 109.5 ?
H9A C9 H9C . . 109.5 ?
H9B C9 H9C . . 109.5 ?

loop_
_geom_bond_atom_site_label_1
_geom_bond_atom_site_label_2
_geom_bond_site_symmetry_2
_geom_bond_distance
_geom_bond_publ_flag
O1 N1 . 1.2375(14) ?
O2 N1 . 1.2273(14) ?
O3 C7 . 1.2700(17) ?
O4 C7 . 1.2784(16) ?
O4 H1O4 . 0.8200 ?
N1 C2 . 1.4506(16) ?
N2 C3 . 1.3441(16) ?
N2 C8 . 1.4634(16) ?
N2 H1N2 . 0.832(19) ?
C1 C6 . 1.3818(18) ?
C1 C2 . 1.3914(17) ?
C1 H1A . 0.9300 ?
C2 C3 . 1.4278(17) ?
C3 C4 . 1.4273(18) ?
C4 C5 . 1.3700(18) ?
C4 H4A . 0.9300 ?
C5 C6 . 1.4043(18) ?
C5 H5A . 0.9300 ?
C6 C7 . 1.4711(18) ?
C8 C9 . 1.5155(18) ?
C8 H8A . 0.9700 ?
C8 H8B . 0.9700 ?
C9 H9A . 0.9600 ?
C9 H9B . 0.9600 ?
C9 H9C . 0.9600 ?

loop_
_geom_hbond_atom_site_label_D
_geom_hbond_atom_site_label_H
_geom_hbond_atom_site_label_A
_geom_hbond_site_symmetry_A
_geom_hbond_distance_DH
_geom_hbond_distance_HA
_geom_hbond_distance_DA
_geom_hbond_angle_DHA
_geom_hbond_publ_flag
O4 H1O4 O3 2_666 0.8200 1.8000 2.6092(15) 168.00 yes
N2 H1N2 O1 . 0.831(19) 2.052(18) 2.6634(15) 130.0(16) yes

loop_
_geom_torsion_atom_site_label_1
_geom_torsion_atom_site_label_2
_geom_torsion_atom_site_label_3
_geom_torsion_atom_site_label_4
_geom_torsion_site_symmetry_1
_geom_torsion_site_symmetry_2
_geom_torsion_site_symmetry_3
_geom_torsion_site_symmetry_4
_geom_torsion
_geom_torsion_publ_flag
C6 C1 C2 C3 . . . . -0.9(2) ?
C6 C1 C2 N1 . . . . 178.84(11) ?
O2 N1 C2 C1 . . . . -14.67(18) ?
O1 N1 C2 C1 . . . . 165.34(12) ?
O2 N1 C2 C3 . . . . 165.04(12) ?
O1 N1 C2 C3 . . . . -14.95(19) ?
C8 N2 C3 C4 . . . . 0.74(19) ?
C8 N2 C3 C2 . . . . -177.68(12) ?
C1 C2 C3 N2 . . . . -178.83(12) ?
N1 C2 C3 N2 . . . . 1.5(2) ?
C1 C2 C3 C4 . . . . 2.69(19) ?
N1 C2 C3 C4 . . . . -177.01(11) ?
N2 C3 C4 C5 . . . . 179.34(13) ?
C2 C3 C4 C5 . . . . -2.10(19) ?
C3 C4 C5 C6 . . . . -0.3(2) ?
C2 C1 C6 C5 . . . . -1.6(2) ?
C2 C1 C6 C7 . . . . 177.98(12) ?
C4 C5 C6 C1 . . . . 2.2(2) ?
C4 C5 C6 C7 . . . . -177.39(13) ?
C1 C6 C7 O3 . . . . -178.93(12) ?
C5 C6 C7 O3 . . . . 0.7(2) ?
C1 C6 C7 O4 . . . . 0.9(2) ?
C5 C6 C7 O4 . . . . -179.51(13) ?
C3 N2 C8 C9 . . . . 177.29(12) ?

loop_
_cod_related_entry_id
_cod_related_entry_database
_cod_related_entry_code
1 ChemSpider 2959588
